data_7116006
loop_
_publ_author_name
'Keishiro Tahara'
'Tetsufumi Nakakita'
'Shohei Katao'
'Jun-ichi Kikuchi'

_publ_section_title
;
 Organic mixed valency in quadruple hydrogen-bonded triarylamine dimers
 bearing ureido pyrimidinedione moieties
;
_journal_name_full Chem.Commun.
_journal_page_first 15071
_journal_paper_doi 10.1039/C4cc06779G
_journal_volume 50
_journal_year 2014
_chemical_formula_moiety 'C33 H39 N5 O5'
_chemical_formula_sum 'C33 H39 N5 O5'
_chemical_formula_weight 585.70
_space_group_IT_number 2
_symmetry_cell_setting triclinic
_symmetry_Int_Tables_number 2
_symmetry_space_group_name_Hall '-P 1'
_symmetry_space_group_name_H-M 'P -1'
_atom_sites_solution_hydrogens geom
_atom_sites_solution_primary direct
_atom_sites_solution_secondary difmap
_cell_angle_alpha 100.5167(7)
_cell_angle_beta 110.9923(7)
_cell_angle_gamma 91.6911(7)
_cell_formula_units_Z 2
_cell_length_a 10.6611(4)
_cell_length_b 10.8302(3)
_cell_length_c 14.7696(4)
_cell_measurement_reflns_used 10674
_cell_measurement_temperature 123
_cell_measurement_theta_max 25.36
_cell_measurement_theta_min 3.02
_cell_volume 1557.01(8)
_computing_cell_refinement 'RAPID AUTO'
_computing_data_collection 'RAPID AUTO (Rigaku, ????)'
_computing_data_reduction 'RAPID AUTO'
_computing_molecular_graphics 'CrystalStructure 4.0'
_computing_publication_material 'CrystalStructure 4.0 (Rigaku, 2010)'
_computing_structure_refinement 'SHELXL97 (Sheldrick, 2008)'
_computing_structure_solution 'Il Milione (Burla, et al., 2007)'
_diffrn_ambient_temperature 123
_diffrn_detector_area_resol_mean 10.000
_diffrn_measured_fraction_theta_full 0.997
_diffrn_measured_fraction_theta_max 0.997
_diffrn_measurement_device_type 'Rigaku R-AXIS RAPID'
_diffrn_measurement_method \w
_diffrn_radiation_type 'Mo K\a'
_diffrn_radiation_wavelength 0.71075
_diffrn_reflns_av_R_equivalents 0.0204
_diffrn_reflns_limit_h_max 12
_diffrn_reflns_limit_h_min -12
_diffrn_reflns_limit_k_max 13
_diffrn_reflns_limit_k_min -11
_diffrn_reflns_limit_l_max 17
_diffrn_reflns_limit_l_min -17
_diffrn_reflns_number 12827
_diffrn_reflns_theta_full 25.35
_diffrn_reflns_theta_max 25.35
_diffrn_standards_number 0
_exptl_absorpt_coefficient_mu 0.085
_exptl_absorpt_correction_T_max 0.990
_exptl_absorpt_correction_T_min 0.864
_exptl_absorpt_correction_type multi-scan
_exptl_absorpt_process_details 'ABSCOR (Rigaku, 1995)'
_exptl_crystal_colour yellow
_exptl_crystal_density_diffrn 1.249
_exptl_crystal_density_method 'not measured'
_exptl_crystal_description block
_exptl_crystal_F_000 624.00
_exptl_crystal_size_max 0.150
_exptl_crystal_size_mid 0.130
_exptl_crystal_size_min 0.120
_refine_diff_density_max 1.590
_refine_diff_density_min -0.400
_refine_ls_extinction_method none
_refine_ls_goodness_of_fit_ref 1.084
_refine_ls_hydrogen_treatment constr
_refine_ls_number_parameters 392
_refine_ls_number_reflns 5671
_refine_ls_number_restraints 0
_refine_ls_R_factor_gt 0.0677
_refine_ls_shift/su_max 0.000
_refine_ls_structure_factor_coef Fsqd
_refine_ls_weighting_details 'w = 1/[\s^2^(Fo^2^)+(0.1023P)^2^+1.1607P] where P=(Fo^2^+2Fc^2^)/3'
_refine_ls_weighting_scheme calc
_refine_ls_wR_factor_ref 0.1802
_reflns_number_gt 5002
_reflns_number_total 5671
_reflns_threshold_expression F^2^>2.0\s(F^2^)
_cod_data_source_file c4cc06779g2.cif
_cod_data_source_block TPAM
_cod_original_cell_volume 1557.02(8)
_cod_database_code 7116006

loop_
_symmetry_equiv_pos_site_id
_symmetry_equiv_pos_as_xyz
1 +X,+Y,+Z
2 -X,-Y,-Z

loop_
_atom_site_label
_atom_site_type_symbol
_atom_site_fract_x
_atom_site_fract_y
_atom_site_fract_z
_atom_site_U_iso_or_equiv
_atom_site_adp_type
_atom_site_occupancy
_atom_site_symmetry_multiplicity
_atom_site_calc_flag
_atom_site_refinement_flags
O1 O -0.01652(14) -0.15459(16) 0.48399(11) 0.0326(4) Uani 1.0 2 d .
O2 O 0.44371(14) -0.20158(15) 0.65275(11) 0.0312(4) Uani 1.0 2 d .
O3 O 0.10140(14) 0.04351(17) 0.30448(11) 0.0343(4) Uani 1.0 2 d .
O4 O -0.52036(16) 0.17329(17) -0.28959(13) 0.0424(5) Uani 1.0 2 d .
O5 O 0.33864(17) 0.51175(16) -0.24768(12) 0.0371(4) Uani 1.0 2 d .
N1 N 0.15191(17) -0.07252(17) 0.44854(12) 0.0265(4) Uani 1.0 2 d .
N2 N 0.38449(16) -0.09042(16) 0.53160(12) 0.0231(4) Uani 1.0 2 d .
N3 N 0.31770(16) 0.02197(16) 0.40851(12) 0.0236(4) Uani 1.0 2 d .
N4 N 0.28323(17) 0.14047(17) 0.28959(12) 0.0256(4) Uani 1.0 2 d .
N5 N 0.02696(18) 0.31611(18) -0.06231(13) 0.0300(5) Uani 1.0 2 d .
C1 C 0.2103(4) -0.6177(3) 0.4566(3) 0.0628(9) Uani 1.0 2 d .
C2 C 0.1460(4) -0.5274(3) 0.3937(3) 0.0621(9) Uani 1.0 2 d .
C3 C 0.1972(3) -0.3923(3) 0.43855(16) 0.0330(5) Uani 1.0 2 d .
C4 C 0.1781(3) -0.3466(2) 0.53657(16) 0.0301(5) Uani 1.0 2 d .
C5 C 0.3174(3) -0.0609(3) 0.90357(18) 0.0538(8) Uani 1.0 2 d .
C6 C 0.2252(3) 0.0079(3) 0.82905(16) 0.0361(6) Uani 1.0 2 d .
C7 C 0.2305(3) -0.0267(2) 0.72555(16) 0.0319(5) Uani 1.0 2 d .
C8 C 0.1913(2) -0.1660(2) 0.67703(14) 0.0253(5) Uani 1.0 2 d .
C9 C 0.20715(19) -0.20132(19) 0.57579(14) 0.0242(5) Uani 1.0 2 d .
C10 C 0.1033(2) -0.1411(2) 0.50082(14) 0.0256(5) Uani 1.0 2 d .
C11 C 0.3529(2) -0.16304(19) 0.58908(14) 0.0235(5) Uani 1.0 2 d .
C12 C 0.28460(19) -0.04917(19) 0.46451(14) 0.0228(5) Uani 1.0 2 d .
C13 C 0.2238(2) 0.0686(2) 0.33023(14) 0.0253(5) Uani 1.0 2 d .
C14 C 0.2143(2) 0.18581(19) 0.20220(14) 0.0241(5) Uani 1.0 2 d .
C15 C 0.0868(2) 0.2278(2) 0.18025(15) 0.0264(5) Uani 1.0 2 d .
C16 C 0.0267(2) 0.2727(2) 0.09440(15) 0.0280(5) Uani 1.0 2 d .
C17 C 0.0909(2) 0.27450(19) 0.02703(14) 0.0254(5) Uani 1.0 2 d .
C18 C 0.2196(2) 0.23364(19) 0.05034(15) 0.0260(5) Uani 1.0 2 d .
C19 C 0.2805(2) 0.19069(19) 0.13691(15) 0.0252(5) Uani 1.0 2 d .
C20 C -0.1131(2) 0.2825(2) -0.11830(15) 0.0265(5) Uani 1.0 2 d .
C21 C -0.1808(3) 0.1716(2) -0.11572(16) 0.0319(5) Uani 1.0 2 d .
C22 C -0.3161(3) 0.1410(3) -0.17129(17) 0.0347(5) Uani 1.0 2 d .
C23 C -0.3879(3) 0.2166(2) -0.23489(16) 0.0310(5) Uani 1.0 2 d .
C24 C -0.5919(3) 0.2380(3) -0.36466(18) 0.0391(6) Uani 1.0 2 d .
C25 C -0.3222(2) 0.3268(2) -0.23883(15) 0.0275(5) Uani 1.0 2 d .
C26 C -0.1865(2) 0.3602(2) -0.17957(15) 0.0266(5) Uani 1.0 2 d .
C27 C 0.1082(2) 0.3672(2) -0.10841(15) 0.0264(5) Uani 1.0 2 d .
C28 C 0.0904(2) 0.3177(2) -0.20643(15) 0.0294(5) Uani 1.0 2 d .
C29 C 0.1676(3) 0.3684(3) -0.25084(16) 0.0311(5) Uani 1.0 2 d .
C30 C 0.2672(3) 0.4681(2) -0.19674(16) 0.0294(5) Uani 1.0 2 d .
C31 C 0.4580(3) 0.5941(3) -0.19162(19) 0.0378(6) Uani 1.0 2 d .
C32 C 0.2881(3) 0.5166(2) -0.09827(16) 0.0305(5) Uani 1.0 2 d .
C33 C 0.2068(3) 0.4672(2) -0.05505(15) 0.0290(5) Uani 1.0 2 d .
H1 H 0.0929 -0.0417 0.4015 0.0319 Uiso 1.0 2 calc R
H1A H 0.3079 -0.6093 0.4719 0.0753 Uiso 1.0 2 calc R
H1B H 0.1723 -0.7040 0.4210 0.0753 Uiso 1.0 2 calc R
H1C H 0.1930 -0.5994 0.5183 0.0753 Uiso 1.0 2 calc R
H2A H 0.0475 -0.5375 0.3783 0.0745 Uiso 1.0 2 calc R
H2B H 0.1602 -0.5497 0.3302 0.0745 Uiso 1.0 2 calc R
H3 H 0.4041 0.0407 0.4217 0.0284 Uiso 1.0 2 calc R
H3A H 0.1495 -0.3398 0.3911 0.0396 Uiso 1.0 2 calc R
H3B H 0.2946 -0.3805 0.4500 0.0396 Uiso 1.0 2 calc R
H4 H 0.3710 0.1612 0.3189 0.0307 Uiso 1.0 2 calc R
H4A H 0.2387 -0.3887 0.5872 0.0361 Uiso 1.0 2 calc R
H4B H 0.0840 -0.3729 0.5278 0.0361 Uiso 1.0 2 calc R
H5A H 0.3164 -0.0268 0.9695 0.0646 Uiso 1.0 2 calc R
H5B H 0.4096 -0.0491 0.9050 0.0646 Uiso 1.0 2 calc R
H5C H 0.2857 -0.1511 0.8844 0.0646 Uiso 1.0 2 calc R
H6A H 0.2500 0.0999 0.8542 0.0433 Uiso 1.0 2 calc R
H6B H 0.1311 -0.0109 0.8239 0.0433 Uiso 1.0 2 calc R
H7A H 0.1691 0.0237 0.6825 0.0382 Uiso 1.0 2 calc R
H7B H 0.3232 -0.0030 0.7300 0.0382 Uiso 1.0 2 calc R
H8A H 0.0962 -0.1883 0.6677 0.0304 Uiso 1.0 2 calc R
H8B H 0.2482 -0.2169 0.7222 0.0304 Uiso 1.0 2 calc R
H15 H 0.0406 0.2256 0.2244 0.0317 Uiso 1.0 2 calc R
H16 H -0.0595 0.3029 0.0811 0.0336 Uiso 1.0 2 calc R
H18 H 0.2658 0.2354 0.0062 0.0312 Uiso 1.0 2 calc R
H19 H 0.3686 0.1642 0.1519 0.0302 Uiso 1.0 2 calc R
H21 H -0.1328 0.1168 -0.0751 0.0383 Uiso 1.0 2 calc R
H22 H -0.3614 0.0672 -0.1663 0.0417 Uiso 1.0 2 calc R
H24A H -0.6838 0.1959 -0.4003 0.0469 Uiso 1.0 2 calc R
H24B H -0.5453 0.2374 -0.4111 0.0469 Uiso 1.0 2 calc R
H24C H -0.5961 0.3254 -0.3344 0.0469 Uiso 1.0 2 calc R
H25 H -0.3697 0.3794 -0.2819 0.0330 Uiso 1.0 2 calc R
H26 H -0.1429 0.4373 -0.1808 0.0319 Uiso 1.0 2 calc R
H28 H 0.0243 0.2482 -0.2432 0.0353 Uiso 1.0 2 calc R
H29 H 0.1529 0.3353 -0.3184 0.0373 Uiso 1.0 2 calc R
H31A H 0.5035 0.6123 -0.2355 0.0454 Uiso 1.0 2 calc R
H31B H 0.5184 0.5538 -0.1406 0.0454 Uiso 1.0 2 calc R
H31C H 0.4348 0.6730 -0.1599 0.0454 Uiso 1.0 2 calc R
H32 H 0.3574 0.5832 -0.0606 0.0366 Uiso 1.0 2 calc R
H33 H 0.2190 0.5022 0.0117 0.0348 Uiso 1.0 2 calc R

loop_
_atom_site_aniso_label
_atom_site_aniso_U_11
_atom_site_aniso_U_22
_atom_site_aniso_U_33
_atom_site_aniso_U_12
_atom_site_aniso_U_13
_atom_site_aniso_U_23
O1 0.0192(8) 0.0498(10) 0.0297(8) -0.0010(7) 0.0071(6) 0.0155(7)
O2 0.0221(8) 0.0439(9) 0.0317(8) 0.0049(7) 0.0072(6) 0.0233(7)
O3 0.0196(8) 0.0569(11) 0.0303(8) 0.0049(7) 0.0061(6) 0.0250(8)
O4 0.0308(9) 0.0462(10) 0.0414(10) -0.0072(8) 0.0019(8) 0.0132(8)
O5 0.0387(9) 0.0442(10) 0.0342(9) -0.0015(7) 0.0175(7) 0.0151(8)
N1 0.0186(9) 0.0412(10) 0.0219(9) 0.0036(7) 0.0057(7) 0.0152(8)
N2 0.0193(8) 0.0311(9) 0.0203(8) 0.0026(7) 0.0061(7) 0.0116(7)
N3 0.0171(8) 0.0350(10) 0.0220(9) 0.0030(7) 0.0071(7) 0.0139(8)
N4 0.0196(9) 0.0367(10) 0.0222(9) 0.0039(7) 0.0056(7) 0.0150(8)
N5 0.0269(10) 0.0420(11) 0.0237(9) 0.0044(8) 0.0074(8) 0.0174(8)
C1 0.081(3) 0.0502(17) 0.0614(19) 0.0135(16) 0.0313(18) 0.0117(15)
C2 0.100(3) 0.0460(16) 0.0471(17) 0.0013(16) 0.0359(17) 0.0075(14)
C3 0.0381(13) 0.0389(13) 0.0239(11) 0.0058(10) 0.0117(9) 0.0103(9)
C4 0.0319(12) 0.0342(12) 0.0249(11) -0.0033(9) 0.0109(9) 0.0078(9)
C5 0.0547(17) 0.074(2) 0.0243(13) 0.0212(15) 0.0060(12) 0.0041(13)
C6 0.0331(12) 0.0435(13) 0.0279(12) 0.0056(10) 0.0085(10) 0.0038(10)
C7 0.0318(12) 0.0359(12) 0.0280(11) 0.0005(9) 0.0109(9) 0.0076(9)
C8 0.0223(10) 0.0355(12) 0.0203(10) -0.0003(8) 0.0084(8) 0.0103(9)
C9 0.0213(10) 0.0320(11) 0.0206(10) -0.0011(8) 0.0075(8) 0.0095(9)
C10 0.0217(11) 0.0348(11) 0.0200(10) -0.0010(8) 0.0076(8) 0.0062(9)
C11 0.0223(10) 0.0295(10) 0.0196(10) 0.0011(8) 0.0075(8) 0.0082(8)
C12 0.0208(10) 0.0293(10) 0.0179(9) 0.0008(8) 0.0067(8) 0.0050(8)
C13 0.0215(10) 0.0358(11) 0.0209(10) 0.0049(8) 0.0078(8) 0.0112(9)
C14 0.0248(10) 0.0283(10) 0.0199(10) 0.0030(8) 0.0064(8) 0.0105(8)
C15 0.0257(11) 0.0350(11) 0.0224(10) 0.0053(9) 0.0105(8) 0.0118(9)
C16 0.0242(11) 0.0358(12) 0.0267(11) 0.0080(9) 0.0091(9) 0.0129(9)
C17 0.0278(11) 0.0290(11) 0.0195(10) 0.0035(8) 0.0061(8) 0.0103(8)
C18 0.0295(11) 0.0306(11) 0.0218(10) 0.0043(9) 0.0124(9) 0.0089(8)
C19 0.0240(10) 0.0286(10) 0.0253(10) 0.0053(8) 0.0095(8) 0.0103(9)
C20 0.0275(11) 0.0339(11) 0.0197(10) 0.0055(9) 0.0086(8) 0.0091(9)
C21 0.0372(12) 0.0317(12) 0.0275(11) 0.0048(9) 0.0095(10) 0.0126(9)
C22 0.0387(13) 0.0317(12) 0.0333(12) -0.0031(10) 0.0116(10) 0.0101(10)
C23 0.0289(11) 0.0356(12) 0.0264(11) -0.0002(9) 0.0085(9) 0.0055(9)
C24 0.0287(12) 0.0445(14) 0.0349(13) 0.0020(10) 0.0036(10) 0.0034(11)
C25 0.0276(11) 0.0327(11) 0.0233(10) 0.0069(9) 0.0084(9) 0.0103(9)
C26 0.0292(11) 0.0294(11) 0.0234(10) 0.0038(9) 0.0103(9) 0.0096(9)
C27 0.0245(10) 0.0336(11) 0.0240(10) 0.0080(9) 0.0074(8) 0.0158(9)
C28 0.0260(11) 0.0360(12) 0.0249(11) 0.0031(9) 0.0062(9) 0.0099(9)
C29 0.0291(11) 0.0424(13) 0.0221(10) 0.0047(9) 0.0083(9) 0.0099(9)
C30 0.0293(11) 0.0349(12) 0.0294(11) 0.0075(9) 0.0121(9) 0.0165(9)
C31 0.0379(13) 0.0367(13) 0.0458(14) 0.0021(10) 0.0204(11) 0.0157(11)
C32 0.0328(12) 0.0283(11) 0.0304(12) 0.0022(9) 0.0099(9) 0.0104(9)
C33 0.0343(12) 0.0325(11) 0.0216(10) 0.0072(9) 0.0097(9) 0.0099(9)

loop_
_atom_type_symbol
_atom_type_description
_atom_type_scat_dispersion_real
_atom_type_scat_dispersion_imag
_atom_type_scat_source
C C 0.0033 0.0016
;
International Tables for Crystallography
(1992, Vol. C, Tables 4.2.6.8 and 6.1.1.4)
;
H H 0.0000 0.0000
;
International Tables for Crystallography
(1992, Vol. C, Table 6.1.1.4)
;
N N 0.0061 0.0033
;
International Tables for Crystallography
(1992, Vol. C, Tables 4.2.6.8 and 6.1.1.4)
;
O O 0.0106 0.0060
;
International Tables for Crystallography
(1992, Vol. C, Tables 4.2.6.8 and 6.1.1.4)
;

loop_
_geom_angle_atom_site_label_1
_geom_angle_atom_site_label_2
_geom_angle_atom_site_label_3
_geom_angle
_geom_angle_publ_flag
C23 O4 C24 117.3(2) yes
C30 O5 C31 117.47(19) yes
C10 N1 C12 124.47(18) yes
C11 N2 C12 118.30(19) yes
C12 N3 C13 124.99(18) yes
C13 N4 C14 124.39(17) yes
C17 N5 C20 120.8(2) yes
C17 N5 C27 119.26(18) yes
C20 N5 C27 118.37(18) yes
C1 C2 C3 114.9(3) yes
C2 C3 C4 113.1(3) yes
C3 C4 C9 114.2(2) yes
C5 C6 C7 114.3(3) yes
C6 C7 C8 114.1(3) yes
C7 C8 C9 113.5(2) yes
C4 C9 C8 110.0(2) yes
C4 C9 C10 106.98(14) yes
C4 C9 C11 107.79(18) yes
C8 C9 C10 109.38(18) yes
C8 C9 C11 109.09(14) yes
C10 C9 C11 113.58(19) yes
O1 C10 N1 120.44(19) yes
O1 C10 C9 123.3(3) yes
N1 C10 C9 116.20(19) yes
O2 C11 N2 119.7(2) yes
O2 C11 C9 117.8(2) yes
N2 C11 C9 122.49(17) yes
N1 C12 N2 124.6(3) yes
N1 C12 N3 117.92(18) yes
N2 C12 N3 117.44(19) yes
O3 C13 N3 121.9(3) yes
O3 C13 N4 125.2(2) yes
N3 C13 N4 112.84(18) yes
N4 C14 C15 123.5(3) yes
N4 C14 C19 117.55(19) yes
C15 C14 C19 118.9(2) yes
C14 C15 C16 120.3(3) yes
C15 C16 C17 121.1(2) yes
N5 C17 C16 120.9(2) yes
N5 C17 C18 121.0(3) yes
C16 C17 C18 118.1(2) yes
C17 C18 C19 120.8(3) yes
C14 C19 C18 120.7(2) yes
N5 C20 C21 121.9(2) yes
N5 C20 C26 120.0(2) yes
C21 C20 C26 118.09(19) yes
C20 C21 C22 120.7(3) yes
C21 C22 C23 121.0(3) yes
O4 C23 C22 115.5(3) yes
O4 C23 C25 125.4(2) yes
C22 C23 C25 119.11(19) yes
C23 C25 C26 119.8(2) yes
C20 C26 C25 121.3(2) yes
N5 C27 C28 120.90(18) yes
N5 C27 C33 120.0(2) yes
C28 C27 C33 119.1(3) yes
C27 C28 C29 120.65(19) yes
C28 C29 C30 120.1(2) yes
O5 C30 C29 115.6(2) yes
O5 C30 C32 124.54(19) yes
C29 C30 C32 119.9(3) yes
C30 C32 C33 119.52(19) yes
C27 C33 C32 120.8(2) yes
C10 N1 H1 117.766 no
C12 N1 H1 117.765 no
C12 N3 H3 117.502 no
C13 N3 H3 117.507 no
C13 N4 H4 117.804 no
C14 N4 H4 117.802 no
C2 C1 H1A 109.472 no
C2 C1 H1B 109.471 no
C2 C1 H1C 109.470 no
H1A C1 H1B 109.474 no
H1A C1 H1C 109.474 no
H1B C1 H1C 109.466 no
C1 C2 H2A 108.555 no
C1 C2 H2B 108.556 no
C3 C2 H2A 108.553 no
C3 C2 H2B 108.558 no
H2A C2 H2B 107.536 no
C2 C3 H3A 108.967 no
C2 C3 H3B 108.964 no
C4 C3 H3A 108.964 no
C4 C3 H3B 108.961 no
H3A C3 H3B 107.766 no
C3 C4 H4A 108.711 no
C3 C4 H4B 108.718 no
C9 C4 H4A 108.716 no
C9 C4 H4B 108.715 no
H4A C4 H4B 107.621 no
C6 C5 H5A 109.473 no
C6 C5 H5B 109.475 no
C6 C5 H5C 109.473 no
H5A C5 H5B 109.465 no
H5A C5 H5C 109.471 no
H5B C5 H5C 109.469 no
C5 C6 H6A 108.691 no
C5 C6 H6B 108.692 no
C7 C6 H6A 108.687 no
C7 C6 H6B 108.689 no
H6A C6 H6B 107.615 no
C6 C7 H7A 108.714 no
C6 C7 H7B 108.720 no
C8 C7 H7A 108.728 no
C8 C7 H7B 108.731 no
H7A C7 H7B 107.634 no
C7 C8 H8A 108.864 no
C7 C8 H8B 108.858 no
C9 C8 H8A 108.858 no
C9 C8 H8B 108.858 no
H8A C8 H8B 107.718 no
C14 C15 H15 119.832 no
C16 C15 H15 119.824 no
C15 C16 H16 119.449 no
C17 C16 H16 119.443 no
C17 C18 H18 119.599 no
C19 C18 H18 119.596 no
C14 C19 H19 119.646 no
C18 C19 H19 119.636 no
C20 C21 H21 119.655 no
C22 C21 H21 119.657 no
C21 C22 H22 119.515 no
C23 C22 H22 119.516 no
O4 C24 H24A 109.472 no
O4 C24 H24B 109.472 no
O4 C24 H24C 109.479 no
H24A C24 H24B 109.466 no
H24A C24 H24C 109.470 no
H24B C24 H24C 109.468 no
C23 C25 H25 120.110 no
C26 C25 H25 120.113 no
C20 C26 H26 119.358 no
C25 C26 H26 119.359 no
C27 C28 H28 119.676 no
C29 C28 H28 119.672 no
C28 C29 H29 119.963 no
C30 C29 H29 119.968 no
O5 C31 H31A 109.472 no
O5 C31 H31B 109.472 no
O5 C31 H31C 109.477 no
H31A C31 H31B 109.466 no
H31A C31 H31C 109.468 no
H31B C31 H31C 109.473 no
C30 C32 H32 120.228 no
C33 C32 H32 120.248 no
C27 C33 H33 119.625 no
C32 C33 H33 119.611 no

loop_
_geom_bond_atom_site_label_1
_geom_bond_atom_site_label_2
_geom_bond_distance
_geom_bond_publ_flag
O1 C10 1.210(3) yes
O2 C11 1.229(3) yes
O3 C13 1.228(3) yes
O4 C23 1.369(3) yes
O4 C24 1.418(4) yes
O5 C30 1.375(4) yes
O5 C31 1.417(3) yes
N1 C10 1.375(4) yes
N1 C12 1.356(3) yes
N2 C11 1.373(4) yes
N2 C12 1.323(3) yes
N3 C12 1.352(3) yes
N3 C13 1.417(3) yes
N4 C13 1.334(4) yes
N4 C14 1.421(3) yes
N5 C17 1.414(3) yes
N5 C20 1.421(3) yes
N5 C27 1.433(4) yes
C1 C2 1.485(5) yes
C2 C3 1.489(4) yes
C3 C4 1.529(4) yes
C4 C9 1.555(3) yes
C5 C6 1.516(4) yes
C6 C7 1.528(4) yes
C7 C8 1.523(3) yes
C8 C9 1.545(4) yes
C9 C10 1.518(3) yes
C9 C11 1.529(3) yes
C14 C15 1.391(3) yes
C14 C19 1.391(4) yes
C15 C16 1.384(3) yes
C16 C17 1.397(4) yes
C17 C18 1.397(3) yes
C18 C19 1.383(3) yes
C20 C21 1.397(4) yes
C20 C26 1.395(3) yes
C21 C22 1.375(3) yes
C22 C23 1.393(4) yes
C23 C25 1.387(4) yes
C25 C26 1.391(3) yes
C27 C28 1.390(3) yes
C27 C33 1.388(3) yes
C28 C29 1.379(4) yes
C29 C30 1.394(3) yes
C30 C32 1.387(4) yes
C32 C33 1.393(4) yes
N1 H1 0.880 no
N3 H3 0.880 no
N4 H4 0.880 no
C1 H1A 0.980 no
C1 H1B 0.980 no
C1 H1C 0.980 no
C2 H2A 0.990 no
C2 H2B 0.990 no
C3 H3A 0.990 no
C3 H3B 0.990 no
C4 H4A 0.990 no
C4 H4B 0.990 no
C5 H5A 0.980 no
C5 H5B 0.980 no
C5 H5C 0.980 no
C6 H6A 0.990 no
C6 H6B 0.990 no
C7 H7A 0.990 no
C7 H7B 0.990 no
C8 H8A 0.990 no
C8 H8B 0.990 no
C15 H15 0.950 no
C16 H16 0.950 no
C18 H18 0.950 no
C19 H19 0.950 no
C21 H21 0.950 no
C22 H22 0.950 no
C24 H24A 0.980 no
C24 H24B 0.980 no
C24 H24C 0.980 no
C25 H25 0.950 no
C26 H26 0.950 no
C28 H28 0.950 no
C29 H29 0.950 no
C31 H31A 0.980 no
C31 H31B 0.980 no
C31 H31C 0.980 no
C32 H32 0.950 no
C33 H33 0.950 no

loop_
_geom_contact_atom_site_label_1
_geom_contact_atom_site_label_2
_geom_contact_distance
_geom_contact_publ_flag
_geom_contact_site_symmetry_2
O1 C4 2.987(3) no .
O1 C7 3.582(3) no .
O1 C8 2.945(3) no .
O1 C12 3.501(3) no .
O2 C3 3.538(3) no .
O2 C4 2.950(3) no .
O2 C7 3.343(3) no .
O2 C8 2.867(3) no .
O2 C12 3.434(3) no .
O3 N1 2.567(3) no .
O3 C12 2.843(3) no .
O3 C14 2.855(3) no .
O3 C15 2.920(3) no .
N1 C3 3.495(3) no .
N1 C4 3.432(4) no .
N1 C8 3.584(3) no .
N1 C11 2.746(3) no .
N1 C13 2.801(4) no .
N2 C3 3.546(3) no .
N2 C4 3.518(3) no .
N2 C10 2.886(3) no .
N3 C11 3.542(3) no .
N4 C12 3.578(3) no .
C1 C4 3.036(4) no .
C3 C10 3.026(4) no .
C3 C11 2.993(3) no .
C5 C8 3.098(3) no .
C7 C10 3.093(3) no .
C7 C11 2.976(4) no .
C9 C12 2.825(4) no .
C13 C15 3.039(3) no .
C13 C19 3.582(4) no .
C14 C17 2.809(3) no .
C15 C18 2.770(4) no .
C16 C19 2.763(3) no .
C16 C20 2.980(3) no .
C16 C21 3.070(3) no .
C17 C21 2.941(3) no .
C17 C28 3.561(4) no .
C17 C33 3.033(4) no .
C18 C27 2.889(4) no .
C18 C33 3.185(4) no .
C20 C23 2.805(3) no .
C20 C28 2.950(4) no .
C21 C25 2.776(4) no .
C22 C26 2.756(4) no .
C24 C25 2.829(3) no .
C26 C27 2.928(3) no .
C26 C28 3.152(4) no .
C27 C30 2.786(4) no .
C28 C32 2.775(3) no .
C29 C33 2.768(4) no .
C31 C32 2.830(5) no .
O1 O1 3.285(3) no 2_556
O1 O3 3.570(3) no 2_556
O1 N1 3.078(3) no 2_556
O1 C1 3.593(5) no 2_546
O1 C10 3.350(3) no 2_556
O1 C29 3.565(3) no 2_555
O2 N4 2.746(3) no 2_656
O2 C14 3.485(3) no 2_656
O2 C19 3.407(3) no 2_656
O2 C31 3.440(4) no 1_546
O3 O1 3.570(3) no 2_556
O3 C6 3.299(3) no 2_556
O3 C7 3.399(3) no 2_556
O3 C8 3.507(3) no 2_556
O4 N2 3.364(3) no 1_454
O4 C7 3.473(4) no 1_454
O5 C24 3.391(4) no 1_655
N1 O1 3.078(3) no 2_556
N2 O4 3.364(3) no 1_656
N2 N2 3.578(3) no 2_656
N2 N3 3.004(3) no 2_656
N2 C24 3.570(3) no 1_656
N3 N2 3.004(3) no 2_656
N3 C23 3.589(3) no 2_555
N3 C24 3.510(3) no 1_656
N4 O2 2.746(3) no 2_656
N4 C1 3.561(4) no 1_565
N4 C22 3.321(3) no 2_555
C1 O1 3.593(5) no 2_546
C1 N4 3.561(4) no 1_545
C1 C13 3.599(4) no 1_545
C1 C24 3.402(5) no 1_646
C2 C15 3.576(4) no 1_545
C6 O3 3.299(3) no 2_556
C7 O3 3.399(3) no 2_556
C7 O4 3.473(4) no 1_656
C8 O3 3.507(3) no 2_556
C10 O1 3.350(3) no 2_556
C12 C24 3.505(3) no 1_656
C13 C1 3.599(4) no 1_565
C13 C21 3.591(3) no 2_555
C13 C22 3.388(4) no 2_555
C14 O2 3.485(3) no 2_656
C15 C2 3.576(4) no 1_565
C18 C31 3.565(3) no 2_665
C19 O2 3.407(3) no 2_656
C19 C31 3.342(4) no 2_665
C21 C13 3.591(3) no 2_555
C22 N4 3.321(3) no 2_555
C22 C13 3.388(4) no 2_555
C23 N3 3.589(3) no 2_555
C24 O5 3.391(4) no 1_455
C24 N2 3.570(3) no 1_454
C24 N3 3.510(3) no 1_454
C24 C1 3.402(5) no 1_464
C24 C12 3.505(3) no 1_454
C29 O1 3.565(3) no 2_555
C31 O2 3.440(4) no 1_564
C31 C18 3.565(3) no 2_665
C31 C19 3.342(4) no 2_665
O1 H1 2.4122 no .
O1 H3A 3.1595 no .
O1 H4B 2.7140 no .
O1 H7A 3.1292 no .
O1 H8A 2.6444 no .
O2 H3B 3.0881 no .
O2 H4A 2.7070 no .
O2 H7B 2.8097 no .
O2 H8B 2.6452 no .
O3 H1 1.8663 no .
O3 H3 3.0719 no .
O3 H4 3.0291 no .
O3 H15 2.4673 no .
O4 H22 2.4853 no .
O4 H25 2.6723 no .
O5 H29 2.4966 no .
O5 H32 2.6626 no .
N1 H3 3.1048 no .
N1 H3A 2.8604 no .
N1 H7A 3.3589 no .
N2 H1 3.1343 no .
N2 H3 2.4009 no .
N2 H3A 3.4211 no .
N2 H3B 3.1389 no .
N2 H7B 3.2105 no .
N3 H1 2.4349 no .
N3 H4 2.3591 no .
N4 H3 2.3843 no .
N4 H15 2.6736 no .
N4 H19 2.5556 no .
N5 H16 2.6187 no .
N5 H18 2.6231 no .
N5 H21 2.6460 no .
N5 H26 2.6030 no .
N5 H28 2.6276 no .
N5 H33 2.6078 no .
C1 H3A 3.3379 no .
C1 H3B 2.7265 no .
C1 H4A 2.7849 no .
C1 H4B 3.1868 no .
C2 H4A 2.7793 no .
C2 H4B 2.6370 no .
C3 H1A 2.7064 no .
C3 H1B 3.3338 no .
C3 H1C 2.7233 no .
C4 H1A 3.3324 no .
C4 H1C 2.7171 no .
C4 H2A 2.7223 no .
C4 H2B 3.3580 no .
C4 H8A 2.7467 no .
C4 H8B 2.6671 no .
C5 H7A 3.3878 no .
C5 H7B 2.7684 no .
C5 H8A 3.4303 no .
C5 H8B 2.7264 no .
C6 H8A 2.7775 no .
C6 H8B 2.7179 no .
C7 H5A 3.3849 no .
C7 H5B 2.7143 no .
C7 H5C 2.8066 no .
C8 H4A 2.6863 no .
C8 H4B 2.7251 no .
C8 H5B 3.3183 no .
C8 H5C 2.8319 no .
C8 H6A 3.3919 no .
C8 H6B 2.7697 no .
C9 H1 3.2562 no .
C9 H3A 2.7048 no .
C9 H3B 2.8487 no .
C9 H7A 2.7755 no .
C9 H7B 2.7150 no .
C10 H3A 2.6190 no .
C10 H3B 3.4843 no .
C10 H4A 3.3257 no .
C10 H4B 2.6254 no .
C10 H7A 2.7764 no .
C10 H7B 3.3842 no .
C10 H8A 2.6337 no .
C10 H8B 3.3445 no .
C11 H3A 3.1751 no .
C11 H3B 2.7173 no .
C11 H4A 2.6891 no .
C11 H4B 3.3470 no .
C11 H7A 3.3148 no .
C11 H7B 2.5737 no .
C11 H8A 3.3561 no .
C11 H8B 2.7207 no .
C12 H3A 3.2439 no .
C12 H3B 3.5625 no .
C13 H1 2.4285 no .
C13 H15 2.8511 no .
C14 H16 3.2613 no .
C14 H18 3.2646 no .
C15 H4 3.1806 no .
C15 H19 3.2548 no .
C16 H18 3.2564 no .
C16 H21 2.6928 no .
C17 H15 3.2755 no .
C17 H19 3.2706 no .
C17 H21 2.6686 no .
C17 H33 2.8686 no .
C18 H16 3.2552 no .
C18 H33 3.0647 no .
C19 H4 2.5940 no .
C19 H15 3.2560 no .
C20 H16 2.7562 no .
C20 H22 3.2618 no .
C20 H25 3.2828 no .
C20 H28 2.7209 no .
C21 H16 2.7986 no .
C21 H26 3.2539 no .
C21 H28 3.5248 no .
C22 H25 3.2584 no .
C23 H21 3.2619 no .
C23 H24A 3.1949 no .
C23 H24B 2.5981 no .
C23 H24C 2.6318 no .
C23 H26 3.2571 no .
C24 H25 2.5457 no .
C25 H22 3.2535 no .
C25 H24B 2.7753 no .
C25 H24C 2.7490 no .
C26 H21 3.2556 no .
C26 H28 2.9428 no .
C27 H18 2.5912 no .
C27 H26 2.6932 no .
C27 H29 3.2619 no .
C27 H32 3.2731 no .
C28 H18 3.3268 no .
C28 H26 2.9483 no .
C28 H33 3.2527 no .
C29 H32 3.2660 no .
C30 H28 3.2580 no .
C30 H31A 3.2003 no .
C30 H31B 2.5896 no .
C30 H31C 2.6537 no .
C30 H33 3.2569 no .
C31 H32 2.5444 no .
C32 H29 3.2635 no .
C32 H31B 2.7779 no .
C32 H31C 2.7510 no .
C33 H18 2.8339 no .
C33 H26 3.4939 no .
C33 H28 3.2526 no .
H1 H3 3.3039 no .
H1 H3A 3.2883 no .
H1A H2A 2.8268 no .
H1A H2B 2.3381 no .
H1A H3A 3.5931 no .
H1A H3B 2.5582 no .
H1A H4A 2.9441 no .
H1B H2A 2.3188 no .
H1B H2B 2.3052 no .
H1B H3B 3.5979 no .
H1C H2A 2.3241 no .
H1C H2B 2.8264 no .
H1C H3B 3.0519 no .
H1C H4A 2.2831 no .
H1C H4B 2.7479 no .
H2A H3A 2.3174 no .
H2A H3B 2.8337 no .
H2A H4A 3.1234 no .
H2A H4B 2.4718 no .
H2B H3A 2.3098 no .
H2B H3B 2.3215 no .
H2B H4B 3.5483 no .
H3 H4 2.1210 no .
H3A H4A 2.8614 no .
H3A H4B 2.4385 no .
H3B H4A 2.3226 no .
H3B H4B 2.8610 no .
H4 H15 3.4375 no .
H4 H19 2.4628 no .
H4A H8A 2.9970 no .
H4A H8B 2.4371 no .
H4B H8A 2.5633 no .
H4B H8B 2.9356 no .
H5A H6A 2.3087 no .
H5A H6B 2.3808 no .
H5B H6A 2.3990 no .
H5B H6B 2.8508 no .
H5B H7B 2.5628 no .
H5B H8B 2.8717 no .
H5C H6A 2.8488 no .
H5C H6B 2.3252 no .
H5C H7B 3.1432 no .
H5C H8A 3.0549 no .
H5C H8B 2.2538 no .
H6A H7A 2.3417 no .
H6A H7B 2.3557 no .
H6B H7A 2.3553 no .
H6B H7B 2.8622 no .
H6B H8A 2.6221 no .
H6B H8B 3.0126 no .
H7A H8A 2.3481 no .
H7A H8B 2.8595 no .
H7B H8A 2.8594 no .
H7B H8B 2.3965 no .
H15 H16 2.3239 no .
H16 H21 2.6297 no .
H18 H19 2.3222 no .
H18 H33 2.9390 no .
H21 H22 2.3130 no .
H24A H25 3.5162 no .
H24B H25 2.3906 no .
H24C H25 2.2759 no .
H25 H26 2.3338 no .
H26 H28 2.9872 no .
H28 H29 2.3236 no .
H31A H32 3.5146 no .
H31B H32 2.4072 no .
H31C H32 2.2629 no .
H32 H33 2.3407 no .
O1 H1 2.7960 no 2_556
O1 H1B 3.0617 no 2_546
O1 H1C 3.2039 no 2_546
O1 H7A 3.0405 no 2_556
O1 H24A 2.9702 no 2_455
O1 H28 3.4862 no 2_555
O1 H29 2.7316 no 2_555
O2 H3 2.9470 no 2_656
O2 H4 1.8867 no 2_656
O2 H19 2.8070 no 2_656
O2 H22 3.5718 no 1_656
O2 H31A 2.7800 no 1_546
O2 H31C 3.3260 no 1_546
O3 H1B 2.8698 no 1_565
O3 H6B 2.4903 no 2_556
O3 H7A 3.0340 no 2_556
O3 H8A 2.7646 no 2_556
O3 H28 3.2300 no 2_555
O4 H3 3.3114 no 2_555
O4 H7A 3.4957 no 1_454
O4 H7B 2.6212 no 1_454
O5 H1C 3.2145 no 1_564
O5 H4A 2.7223 no 1_564
O5 H8B 3.1786 no 1_564
O5 H24C 2.4444 no 1_655
N1 H7A 3.3867 no 2_556
N1 H24A 3.3215 no 1_656
N1 H28 3.1542 no 2_555
N2 H3 2.1266 no 2_656
N2 H4 2.9787 no 2_656
N2 H24A 3.2674 no 1_656
N2 H24B 3.4890 no 1_656
N2 H24B 3.1548 no 2_555
N3 H1B 3.3940 no 1_565
N3 H3 3.3101 no 2_656
N3 H24A 3.1006 no 1_656
N3 H24B 3.0682 no 1_656
N4 H1A 3.3843 no 1_565
N4 H1B 2.9277 no 1_565
N4 H22 2.9623 no 2_555
N5 H33 3.5325 no 2_565
C1 H4B 3.2278 no 2_546
C1 H8A 3.5138 no 2_546
C1 H15 3.3405 no 1_545
C1 H24A 3.1307 no 1_646
C1 H24B 3.2837 no 1_646
C1 H24C 3.2209 no 1_646
C2 H4B 3.2973 no 2_546
C2 H15 3.1680 no 1_545
C2 H26 3.4467 no 2_555
C3 H25 3.4504 no 2_555
C3 H26 3.5760 no 2_555
C4 H2A 3.3925 no 2_546
C5 H5B 3.2488 no 2_657
C5 H18 3.4377 no 1_556
C5 H31C 3.2900 no 1_546
C6 H15 3.5065 no 2_556
C6 H18 3.1423 no 1_556
C6 H28 3.4932 no 1_556
C7 H1 3.4606 no 2_556
C7 H24A 3.5814 no 1_656
C8 H15 3.3883 no 2_556
C8 H31C 3.5915 no 1_546
C10 H1 3.4262 no 2_556
C10 H28 3.5019 no 2_555
C10 H29 3.3854 no 2_555
C11 H3 2.9429 no 2_656
C11 H4 2.7633 no 2_656
C12 H3 3.1265 no 2_656
C12 H24A 2.9454 no 1_656
C12 H24B 3.3902 no 1_656
C13 H1B 2.7502 no 1_565
C13 H22 3.3991 no 2_555
C14 H1B 3.4247 no 1_565
C14 H2B 3.3186 no 1_565
C14 H21 3.3813 no 2_555
C14 H22 3.2511 no 2_555
C14 H31A 3.4977 no 2_665
C15 H1B 3.2708 no 1_565
C15 H2B 2.8321 no 1_565
C15 H6B 3.2314 no 2_556
C15 H8A 3.5309 no 2_556
C16 H2B 3.4197 no 1_565
C16 H26 3.1938 no 2_565
C17 H26 3.4084 no 2_565
C18 H5A 3.2052 no 1_554
C18 H6A 3.1243 no 1_554
C18 H31A 3.3529 no 2_665
C18 H31B 3.2726 no 2_665
C18 H31C 3.4829 no 2_665
C19 H5A 3.2269 no 1_554
C19 H21 3.4571 no 2_555
C19 H22 3.0081 no 2_555
C19 H31A 2.8548 no 2_665
C19 H31B 3.4296 no 2_665
C19 H31C 3.2123 no 2_665
C20 H33 3.0455 no 2_565
C21 H5A 3.5433 no 2_556
C22 H4 3.4889 no 2_555
C22 H5A 3.4299 no 2_556
C22 H19 3.4166 no 2_555
C23 H3 3.4974 no 2_555
C24 H1A 3.0687 no 1_464
C24 H1B 3.4428 no 1_464
C24 H1C 3.1392 no 1_464
C24 H3 3.4587 no 1_454
C24 H7B 3.4189 no 1_454
C24 H29 3.1967 no 1_455
C25 H3A 3.3960 no 2_555
C25 H3B 3.3857 no 2_555
C25 H31B 3.4272 no 1_455
C25 H33 3.2949 no 2_565
C26 H2B 3.3652 no 2_555
C26 H3A 3.2563 no 2_555
C26 H33 2.7900 no 2_565
C27 H6A 3.3529 no 1_554
C27 H16 3.5958 no 2_565
C28 H3A 3.0523 no 2_555
C28 H6A 3.0290 no 1_554
C28 H7A 3.5732 no 1_554
C29 H1C 3.5936 no 1_564
C29 H2A 3.2512 no 2_555
C29 H3A 3.2410 no 2_555
C29 H6A 3.5288 no 1_554
C29 H24A 3.4714 no 1_655
C29 H24C 3.1902 no 1_655
C30 H24C 3.1238 no 1_655
C31 H4A 3.3090 no 1_564
C31 H5C 3.5918 no 1_564
C31 H8B 3.1622 no 1_564
C31 H18 3.4112 no 2_665
C31 H19 2.9983 no 2_665
C31 H24C 3.1676 no 1_655
C31 H25 3.3809 no 1_655
C32 H16 3.2199 no 2_565
C33 H16 2.9940 no 2_565
C33 H31B 3.3463 no 2_665
H1 O1 2.7960 no 2_556
H1 C7 3.4606 no 2_556
H1 C10 3.4262 no 2_556
H1 H6B 3.4908 no 2_556
H1 H7A 2.6483 no 2_556
H1 H8A 3.3256 no 2_556
H1 H24A 3.5714 no 1_656
H1 H28 2.8043 no 2_555
H1A N4 3.3843 no 1_545
H1A C24 3.0687 no 1_646
H1A H4 3.2986 no 1_545
H1A H24A 3.0602 no 1_646
H1A H24B 2.7302 no 1_646
H1A H24C 2.9004 no 1_646
H1B O1 3.0617 no 2_546
H1B O3 2.8698 no 1_545
H1B N3 3.3940 no 1_545
H1B N4 2.9277 no 1_545
H1B C13 2.7502 no 1_545
H1B C14 3.4247 no 1_545
H1B C15 3.2708 no 1_545
H1B C24 3.4428 no 1_646
H1B H4 3.2499 no 1_545
H1B H4B 3.1810 no 2_546
H1B H8A 2.7973 no 2_546
H1B H15 2.6815 no 1_545
H1B H24A 2.9556 no 1_646
H1B H24B 3.3094 no 1_646
H1B H24C 3.5202 no 1_646
H1C O1 3.2039 no 2_546
H1C O5 3.2145 no 1_546
H1C C24 3.1392 no 1_646
H1C C29 3.5936 no 1_546
H1C H4B 2.7770 no 2_546
H1C H24A 2.8455 no 1_646
H1C H24B 3.2970 no 1_646
H1C H24C 2.7748 no 1_646
H1C H29 2.8013 no 1_546
H2A C4 3.3925 no 2_546
H2A C29 3.2512 no 2_555
H2A H4A 3.3657 no 2_546
H2A H4B 2.5770 no 2_546
H2A H8A 3.1429 no 2_546
H2A H15 3.0813 no 1_545
H2A H29 3.1260 no 2_555
H2B C14 3.3186 no 1_545
H2B C15 2.8321 no 1_545
H2B C16 3.4197 no 1_545
H2B C26 3.3652 no 2_555
H2B H15 2.6431 no 1_545
H2B H25 3.2066 no 2_555
H2B H26 2.6623 no 2_555
H3 O2 2.9470 no 2_656
H3 O4 3.3114 no 2_555
H3 N2 2.1266 no 2_656
H3 N3 3.3101 no 2_656
H3 C11 2.9429 no 2_656
H3 C12 3.1265 no 2_656
H3 C23 3.4974 no 2_555
H3 C24 3.4587 no 1_656
H3 H3 2.7876 no 2_656
H3 H22 3.5965 no 2_555
H3 H24A 3.2954 no 1_656
H3 H24B 2.8253 no 1_656
H3 H24B 3.4099 no 2_555
H3A C25 3.3960 no 2_555
H3A C26 3.2563 no 2_555
H3A C28 3.0523 no 2_555
H3A C29 3.2410 no 2_555
H3A H25 3.2889 no 2_555
H3A H26 3.0675 no 2_555
H3A H28 2.6818 no 2_555
H3A H29 3.0162 no 2_555
H3B C25 3.3857 no 2_555
H3B H24B 3.3257 no 2_555
H3B H25 2.8714 no 2_555
H4 O2 1.8867 no 2_656
H4 N2 2.9787 no 2_656
H4 C11 2.7633 no 2_656
H4 C22 3.4889 no 2_555
H4 H1A 3.2986 no 1_565
H4 H1B 3.2499 no 1_565
H4 H22 2.9989 no 2_555
H4 H31A 3.3786 no 2_665
H4A O5 2.7223 no 1_546
H4A C31 3.3090 no 1_546
H4A H2A 3.3657 no 2_546
H4A H31A 3.0846 no 1_546
H4A H31C 3.4897 no 1_546
H4B C1 3.2278 no 2_546
H4B C2 3.2973 no 2_546
H4B H1B 3.1810 no 2_546
H4B H1C 2.7770 no 2_546
H4B H2A 2.5770 no 2_546
H4B H4B 3.0496 no 2_546
H4B H29 3.3214 no 2_555
H5A C18 3.2052 no 1_556
H5A C19 3.2269 no 1_556
H5A C21 3.5433 no 2_556
H5A C22 3.4299 no 2_556
H5A H5B 2.8400 no 2_657
H5A H18 2.8956 no 1_556
H5A H19 2.9451 no 1_556
H5A H21 3.1379 no 2_556
H5A H22 2.8886 no 2_556
H5B C5 3.2488 no 2_657
H5B H5A 2.8400 no 2_657
H5B H5B 2.7633 no 2_657
H5B H19 3.0114 no 2_656
H5B H22 3.2856 no 1_656
H5B H31C 3.0379 no 1_546
H5C C31 3.5918 no 1_546
H5C H15 3.2697 no 2_556
H5C H16 3.1192 no 2_556
H5C H31C 2.6562 no 1_546
H5C H32 3.1729 no 1_546
H6A C18 3.1243 no 1_556
H6A C27 3.3529 no 1_556
H6A C28 3.0290 no 1_556
H6A C29 3.5288 no 1_556
H6A H18 2.3938 no 1_556
H6A H28 3.0046 no 1_556
H6B O3 2.4903 no 2_556
H6B C15 3.2314 no 2_556
H6B H1 3.4908 no 2_556
H6B H15 2.7346 no 2_556
H6B H18 3.2873 no 1_556
H6B H28 3.2477 no 1_556
H7A O1 3.0405 no 2_556
H7A O3 3.0340 no 2_556
H7A O4 3.4957 no 1_656
H7A N1 3.3867 no 2_556
H7A C28 3.5732 no 1_556
H7A H1 2.6483 no 2_556
H7A H24A 3.0776 no 1_656
H7A H28 3.1558 no 1_556
H7A H29 3.3859 no 1_556
H7B O4 2.6212 no 1_656
H7B C24 3.4189 no 1_656
H7B H22 3.1558 no 1_656
H7B H24A 3.1264 no 1_656
H8A O3 2.7646 no 2_556
H8A C1 3.5138 no 2_546
H8A C15 3.5309 no 2_556
H8A H1 3.3256 no 2_556
H8A H1B 2.7973 no 2_546
H8A H2A 3.1429 no 2_546
H8A H15 2.5873 no 2_556
H8B O5 3.1786 no 1_546
H8B C31 3.1622 no 1_546
H8B H15 3.4444 no 2_556
H8B H31A 3.2742 no 1_546
H8B H31C 2.6132 no 1_546
H15 C1 3.3405 no 1_565
H15 C2 3.1680 no 1_565
H15 C6 3.5065 no 2_556
H15 C8 3.3883 no 2_556
H15 H1B 2.6815 no 1_565
H15 H2A 3.0813 no 1_565
H15 H2B 2.6431 no 1_565
H15 H5C 3.2697 no 2_556
H15 H6B 2.7346 no 2_556
H15 H8A 2.5873 no 2_556
H15 H8B 3.4444 no 2_556
H16 C27 3.5958 no 2_565
H16 C32 3.2199 no 2_565
H16 C33 2.9940 no 2_565
H16 H5C 3.1192 no 2_556
H16 H26 3.2553 no 2_565
H16 H32 3.3735 no 2_565
H16 H33 2.9703 no 2_565
H18 C5 3.4377 no 1_554
H18 C6 3.1423 no 1_554
H18 C31 3.4112 no 2_665
H18 H5A 2.8956 no 1_554
H18 H6A 2.3938 no 1_554
H18 H6B 3.2873 no 1_554
H18 H31A 3.4637 no 2_665
H18 H31B 3.0347 no 2_665
H18 H31C 3.1823 no 2_665
H19 O2 2.8070 no 2_656
H19 C22 3.4166 no 2_555
H19 C31 2.9983 no 2_665
H19 H5A 2.9451 no 1_554
H19 H5B 3.0114 no 2_656
H19 H22 2.5547 no 2_555
H19 H31A 2.5981 no 2_665
H19 H31B 3.3038 no 2_665
H19 H31C 2.6541 no 2_665
H21 C14 3.3813 no 2_555
H21 C19 3.4571 no 2_555
H21 H5A 3.1379 no 2_556
H22 O2 3.5718 no 1_454
H22 N4 2.9623 no 2_555
H22 C13 3.3991 no 2_555
H22 C14 3.2511 no 2_555
H22 C19 3.0081 no 2_555
H22 H3 3.5965 no 2_555
H22 H4 2.9989 no 2_555
H22 H5A 2.8886 no 2_556
H22 H5B 3.2856 no 1_454
H22 H7B 3.1558 no 1_454
H22 H19 2.5547 no 2_555
H24A O1 2.9702 no 2_455
H24A N1 3.3215 no 1_454
H24A N2 3.2674 no 1_454
H24A N3 3.1006 no 1_454
H24A C1 3.1307 no 1_464
H24A C7 3.5814 no 1_454
H24A C12 2.9454 no 1_454
H24A C29 3.4714 no 1_455
H24A H1 3.5714 no 1_454
H24A H1A 3.0602 no 1_464
H24A H1B 2.9556 no 1_464
H24A H1C 2.8455 no 1_464
H24A H3 3.2954 no 1_454
H24A H7A 3.0776 no 1_454
H24A H7B 3.1264 no 1_454
H24A H29 2.7882 no 1_455
H24B N2 3.4890 no 1_454
H24B N2 3.1548 no 2_555
H24B N3 3.0682 no 1_454
H24B C1 3.2837 no 1_464
H24B C12 3.3902 no 1_454
H24B H1A 2.7302 no 1_464
H24B H1B 3.3094 no 1_464
H24B H1C 3.2970 no 1_464
H24B H3 2.8253 no 1_454
H24B H3 3.4099 no 2_555
H24B H3B 3.3257 no 2_555
H24C O5 2.4444 no 1_455
H24C C1 3.2209 no 1_464
H24C C29 3.1902 no 1_455
H24C C30 3.1238 no 1_455
H24C C31 3.1676 no 1_455
H24C H1A 2.9004 no 1_464
H24C H1B 3.5202 no 1_464
H24C H1C 2.7748 no 1_464
H24C H29 2.7736 no 1_455
H24C H31A 3.1542 no 1_455
H24C H31B 3.2457 no 1_455
H25 C3 3.4504 no 2_555
H25 C31 3.3809 no 1_455
H25 H2B 3.2066 no 2_555
H25 H3A 3.2889 no 2_555
H25 H3B 2.8714 no 2_555
H25 H31A 2.9823 no 1_455
H25 H31B 3.1338 no 1_455
H26 C2 3.4467 no 2_555
H26 C3 3.5760 no 2_555
H26 C16 3.1938 no 2_565
H26 C17 3.4084 no 2_565
H26 H2B 2.6623 no 2_555
H26 H3A 3.0675 no 2_555
H26 H16 3.2553 no 2_565
H26 H33 2.8657 no 2_565
H28 O1 3.4862 no 2_555
H28 O3 3.2300 no 2_555
H28 N1 3.1542 no 2_555
H28 C6 3.4932 no 1_554
H28 C10 3.5019 no 2_555
H28 H1 2.8043 no 2_555
H28 H3A 2.6818 no 2_555
H28 H6A 3.0046 no 1_554
H28 H6B 3.2477 no 1_554
H28 H7A 3.1558 no 1_554
H29 O1 2.7316 no 2_555
H29 C10 3.3854 no 2_555
H29 C24 3.1967 no 1_655
H29 H1C 2.8013 no 1_564
H29 H2A 3.1260 no 2_555
H29 H3A 3.0162 no 2_555
H29 H4B 3.3214 no 2_555
H29 H7A 3.3859 no 1_554
H29 H24A 2.7882 no 1_655
H29 H24C 2.7736 no 1_655
H31A O2 2.7800 no 1_564
H31A C14 3.4977 no 2_665
H31A C18 3.3529 no 2_665
H31A C19 2.8548 no 2_665
H31A H4 3.3786 no 2_665
H31A H4A 3.0846 no 1_564
H31A H8B 3.2742 no 1_564
H31A H18 3.4637 no 2_665
H31A H19 2.5981 no 2_665
H31A H24C 3.1542 no 1_655
H31A H25 2.9823 no 1_655
H31B C18 3.2726 no 2_665
H31B C19 3.4296 no 2_665
H31B C25 3.4272 no 1_655
H31B C33 3.3463 no 2_665
H31B H18 3.0347 no 2_665
H31B H19 3.3038 no 2_665
H31B H24C 3.2457 no 1_655
H31B H25 3.1338 no 1_655
H31B H32 3.4193 no 2_665
H31B H33 2.9208 no 2_665
H31C O2 3.3260 no 1_564
H31C C5 3.2900 no 1_564
H31C C8 3.5915 no 1_564
H31C C18 3.4829 no 2_665
H31C C19 3.2123 no 2_665
H31C H4A 3.4897 no 1_564
H31C H5B 3.0379 no 1_564
H31C H5C 2.6562 no 1_564
H31C H8B 2.6132 no 1_564
H31C H18 3.1823 no 2_665
H31C H19 2.6541 no 2_665
H32 H5C 3.1729 no 1_564
H32 H16 3.3735 no 2_565
H32 H31B 3.4193 no 2_665
H33 N5 3.5325 no 2_565
H33 C20 3.0455 no 2_565
H33 C25 3.2949 no 2_565
H33 C26 2.7900 no 2_565
H33 H16 2.9703 no 2_565
H33 H26 2.8657 no 2_565
H33 H31B 2.9208 no 2_665

loop_
_geom_hbond_atom_site_label_D
_geom_hbond_atom_site_label_H
_geom_hbond_atom_site_label_A
_geom_hbond_site_symmetry_A
_geom_hbond_distance_DA
_geom_hbond_distance_DH
_geom_hbond_distance_HA
_geom_hbond_angle_DHA
_geom_hbond_publ_flag
N1 H1 O3 . 2.567(3) 0.880 1.866 135.3 no
N3 H3 N2 2_656 3.004(3) 0.880 2.127 174.4 no
N4 H4 O2 2_656 2.746(3) 0.880 1.887 165.0 no

loop_
_geom_torsion_atom_site_label_1
_geom_torsion_atom_site_label_2
_geom_torsion_atom_site_label_3
_geom_torsion_atom_site_label_4
_geom_torsion
_geom_torsion_publ_flag
C24 O4 C23 C22 -171.71(19) no
C24 O4 C23 C25 7.9(4) no
C31 O5 C30 C29 -167.22(18) no
C31 O5 C30 C32 13.0(3) no
C10 N1 C12 N2 0.8(3) no
C10 N1 C12 N3 -178.74(16) no
C12 N1 C10 O1 177.81(17) no
C12 N1 C10 C9 -4.6(3) no
C11 N2 C12 N1 0.6(3) no
C11 N2 C12 N3 -179.88(15) no
C12 N2 C11 O2 -179.23(17) no
C12 N2 C11 C9 2.2(3) no
C12 N3 C13 O3 -2.6(3) no
C12 N3 C13 N4 177.50(17) no
C13 N3 C12 N1 -3.7(3) no
C13 N3 C12 N2 176.74(16) no
C13 N4 C14 C15 39.0(3) no
C13 N4 C14 C19 -142.55(19) no
C14 N4 C13 O3 -8.3(4) no
C14 N4 C13 N3 171.64(17) no
C17 N5 C20 C21 -27.7(3) no
C17 N5 C20 C26 153.57(19) no
C20 N5 C17 C16 -40.5(3) no
C20 N5 C17 C18 139.28(19) no
C17 N5 C27 C28 124.94(19) no
C17 N5 C27 C33 -54.7(3) no
C27 N5 C17 C16 153.85(17) no
C27 N5 C17 C18 -26.4(3) no
C20 N5 C27 C28 -41.0(3) no
C20 N5 C27 C33 139.28(18) no
C27 N5 C20 C21 138.1(2) no
C27 N5 C20 C26 -40.7(3) no
C1 C2 C3 C4 -59.3(4) no
C2 C3 C4 C9 -169.9(2) no
C3 C4 C9 C8 -177.41(15) no
C3 C4 C9 C10 63.9(3) no
C3 C4 C9 C11 -58.6(2) no
C5 C6 C7 C8 59.7(3) no
C6 C7 C8 C9 -175.79(16) no
C7 C8 C9 C4 174.70(15) no
C7 C8 C9 C10 -68.10(19) no
C7 C8 C9 C11 56.7(2) no
C4 C9 C10 O1 65.2(3) no
C4 C9 C10 N1 -112.3(2) no
C4 C9 C11 O2 -65.9(3) no
C4 C9 C11 N2 112.7(2) no
C8 C9 C10 O1 -53.9(3) no
C8 C9 C10 N1 128.63(17) no
C8 C9 C11 O2 53.4(3) no
C8 C9 C11 N2 -127.95(18) no
C10 C9 C11 O2 175.73(16) no
C10 C9 C11 N2 -5.6(3) no
C11 C9 C10 O1 -176.00(17) no
C11 C9 C10 N1 6.5(3) no
N4 C14 C15 C16 178.90(15) no
N4 C14 C19 C18 179.92(15) no
C15 C14 C19 C18 -1.6(3) no
C19 C14 C15 C16 0.5(3) no
C14 C15 C16 C17 1.4(3) no
C15 C16 C17 N5 177.64(16) no
C15 C16 C17 C18 -2.2(3) no
N5 C17 C18 C19 -178.72(15) no
C16 C17 C18 C19 1.1(3) no
C17 C18 C19 C14 0.8(3) no
N5 C20 C21 C22 -179.47(19) no
N5 C20 C26 C25 176.91(19) no
C21 C20 C26 C25 -1.9(4) no
C26 C20 C21 C22 -0.7(4) no
C20 C21 C22 C23 2.9(4) no
C21 C22 C23 O4 177.1(3) no
C21 C22 C23 C25 -2.5(4) no
O4 C23 C25 C26 -179.7(2) no
C22 C23 C25 C26 -0.0(4) no
C23 C25 C26 C20 2.3(4) no
N5 C27 C28 C29 179.10(17) no
N5 C27 C33 C32 178.97(17) no
C28 C27 C33 C32 -0.7(3) no
C33 C27 C28 C29 -1.2(3) no
C27 C28 C29 C30 1.7(4) no
C28 C29 C30 O5 179.91(19) no
C28 C29 C30 C32 -0.3(4) no
O5 C30 C32 C33 178.17(19) no
C29 C30 C32 C33 -1.6(4) no
C30 C32 C33 C27 2.1(4) no
